data_2242971
loop_
_publ_author_name
'Vu Quoc, Trung'
'Tran Thi Thuy, Duong'
'Dang Thanh, Thuan'
'Phung Ngoc, Thanh'
'Nguyen Thien, Vuong'
'Nguyen Thuy, Chinh'
'Van Meervelt, Luc'

_publ_section_title
;
 Some chalcones derived from thiophene-3-carbaldehyde: synthesis and
 crystal structures
;
_journal_issue 7
_journal_name_full 'Acta Crystallographica Section E'
_journal_page_first 957
_journal_page_last 963
_journal_paper_doi 10.1107/S2056989019007503
_journal_volume 75
_journal_year 2019
_chemical_formula_iupac 'C14 H12 O2 S'
_chemical_formula_moiety 'C14 H12 O2 S'
_chemical_formula_sum 'C14 H12 O2 S'
_chemical_formula_weight 244.30
_chemical_name_systematic
;
1-(4-Methoxyphenyl)-3-(thiophen-3-yl)prop-1-en-3-one
;
_space_group_crystal_system monoclinic
_space_group_IT_number 14
_space_group_name_Hall '-P 2ybc'
_space_group_name_H-M_alt 'P 1 21/c 1'
_symmetry_space_group_name_Hall '-P 2ybc'
_symmetry_space_group_name_H-M 'P 1 21/c 1'
_atom_sites_solution_hydrogens geom
_audit_creation_method
;
Olex2 1.2
(compiled 2018.05.29 svn.r3510 for OlexSys, GUI svn.r5506)
;
_cell_angle_alpha 90
_cell_angle_beta 97.279(7)
_cell_angle_gamma 90
_cell_formula_units_Z 4
_cell_length_a 16.4118(13)
_cell_length_b 5.8387(5)
_cell_length_c 12.6456(9)
_cell_measurement_reflns_used 1920
_cell_measurement_temperature 294.07(10)
_cell_measurement_theta_max 27.2600
_cell_measurement_theta_min 3.2360
_cell_volume 1201.98(17)
_computing_cell_refinement
;
CrysAlisPro  (Rigaku OD, 2018)
;
_computing_data_collection
;
CrysAlisPro  (Rigaku OD, 2018)
;
_computing_data_reduction
;
CrysAlisPro  (Rigaku OD, 2018)
;
_computing_molecular_graphics
;
<i>OLEX2</i> (Dolomanov <i>et al.</i>,  2009)
;
_computing_publication_material
;
<i>OLEX2</i> (Dolomanov <i>et al.</i>,  2009)
;
_computing_structure_refinement
;
ShelXL (Sheldrick, 2015b)
;
_computing_structure_solution
;
SHELXT (Sheldrick, 2015a)
;
_diffrn_ambient_temperature 294.07(10)
_diffrn_detector 'CCD plate'
_diffrn_detector_area_resol_mean 15.9631
_diffrn_measured_fraction_theta_full 1.000
_diffrn_measured_fraction_theta_max 1.000
_diffrn_measurement_device 'four-circle diffractometer'
_diffrn_measurement_device_type 'SuperNova, single source at offset/far, Eos'
_diffrn_measurement_method '\w scans'
_diffrn_radiation_monochromator mirror
_diffrn_radiation_probe x-ray
_diffrn_radiation_type MoK\a
_diffrn_radiation_wavelength 0.71073
_diffrn_reflns_av_R_equivalents 0.0206
_diffrn_reflns_av_unetI/netI 0.0365
_diffrn_reflns_limit_h_max 20
_diffrn_reflns_limit_h_min -19
_diffrn_reflns_limit_k_max 7
_diffrn_reflns_limit_k_min -4
_diffrn_reflns_limit_l_max 15
_diffrn_reflns_limit_l_min -15
_diffrn_reflns_number 5075
_diffrn_reflns_theta_full 25.242
_diffrn_reflns_theta_max 26.372
_diffrn_reflns_theta_min 2.502
_diffrn_source 'micro-focus sealed X-ray tube'
_exptl_absorpt_coefficient_mu 0.255
_exptl_absorpt_correction_T_max 1.00000
_exptl_absorpt_correction_T_min 0.80278
_exptl_absorpt_correction_type multi-scan
_exptl_absorpt_process_details
;
(CrysAlisPro; Rigaku OD, 2018)
;
_exptl_crystal_colour white
_exptl_crystal_density_diffrn 1.350
_exptl_crystal_description block
_exptl_crystal_F_000 512
_exptl_crystal_size_max 0.45
_exptl_crystal_size_mid 0.3
_exptl_crystal_size_min 0.15
_refine_diff_density_max 0.157
_refine_diff_density_min -0.263
_refine_ls_extinction_coef 0.0141(16)
_refine_ls_extinction_expression Fc^*^=kFc[1+0.001xFc^2^\l^3^/sin(2\q)]^-1/4^
_refine_ls_extinction_method
;
SHELXL-2016/4 (Sheldrick 2015)
;
_refine_ls_goodness_of_fit_ref 1.039
_refine_ls_hydrogen_treatment constr
_refine_ls_matrix_type full
_refine_ls_number_parameters 156
_refine_ls_number_reflns 2457
_refine_ls_number_restraints 0
_refine_ls_restrained_S_all 1.039
_refine_ls_R_factor_all 0.0670
_refine_ls_R_factor_gt 0.0455
_refine_ls_shift/su_max 0.000
_refine_ls_shift/su_mean 0.000
_refine_ls_structure_factor_coef Fsqd
_refine_ls_weighting_details 'w=1/[\s^2^(Fo^2^)+(0.0416P)^2^+0.3903P] where P=(Fo^2^+2Fc^2^)/3'
_refine_ls_weighting_scheme calc
_refine_ls_wR_factor_gt 0.1015
_refine_ls_wR_factor_ref 0.1175
_reflns_number_gt 1771
_reflns_number_total 2457
_reflns_threshold_expression 'I > 2\s(I)'
_cod_data_source_file lh5905sup1.cif
_cod_data_source_block 2
_cod_original_cell_volume 1201.98(16)
_cod_database_code 2242971
_shelx_space_group_comment
;
The symmetry employed for this shelxl refinement is uniquely defined
by the following loop, which should always be used as a source of
symmetry information in preference to the above space-group names.
They are only intended as comments.
;
_shelx_estimated_absorpt_t_min 0.894
_shelx_estimated_absorpt_t_max 0.963

loop_
_space_group_symop_operation_xyz
'x, y, z'
'-x, y+1/2, -z+1/2'
'-x, -y, -z'
'x, -y-1/2, z-1/2'

loop_
_atom_site_type_symbol
_atom_site_label
_atom_site_fract_x
_atom_site_fract_y
_atom_site_fract_z
_atom_site_U_iso_or_equiv
_atom_site_adp_type
_atom_site_calc_flag
_atom_site_occupancy
S S1 0.04793(4) 0.76040(12) 0.07886(5) 0.0654(3) Uani d 1
C C2 0.10560(14) 0.9740(4) 0.14100(16) 0.0519(6) Uani d 1
H H2 0.116506 1.111424 0.108336 0.062 Uiso calc 1
C C3 0.13426(12) 0.9216(4) 0.24447(15) 0.0421(5) Uani d 1
C C4 0.10869(13) 0.6985(4) 0.27105(18) 0.0494(6) Uani d 1
H H4 0.122905 0.631591 0.337572 0.059 Uiso calc 1
C C5 0.06133(14) 0.5929(4) 0.18926(18) 0.0558(6) Uani d 1
H H5 0.039091 0.447129 0.193370 0.067 Uiso calc 1
C C6 0.18106(12) 1.0798(4) 0.31699(16) 0.0463(5) Uani d 1
H H6 0.191362 1.224036 0.290462 0.056 Uiso calc 1
C C7 0.21052(13) 1.0373(4) 0.41779(16) 0.0477(5) Uani d 1
H H7 0.202752 0.892707 0.445659 0.057 Uiso calc 1
C C8 0.25502(13) 1.2111(4) 0.48691(17) 0.0468(5) Uani d 1
O O9 0.25416(11) 1.4134(3) 0.46020(13) 0.0657(5) Uani d 1
C C10 0.30162(12) 1.1378(4) 0.58960(15) 0.0430(5) Uani d 1
C C11 0.28855(13) 0.9319(4) 0.63854(16) 0.0499(6) Uani d 1
H H11 0.249747 0.830772 0.605098 0.060 Uiso calc 1
C C12 0.33136(13) 0.8718(4) 0.73559(16) 0.0522(6) Uani d 1
H H12 0.320424 0.733792 0.767704 0.063 Uiso calc 1
C C13 0.39048(13) 1.0180(4) 0.78457(16) 0.0467(5) Uani d 1
C C14 0.40604(15) 1.2229(4) 0.73538(19) 0.0588(7) Uani d 1
H H14 0.446764 1.320516 0.767118 0.071 Uiso calc 1
C C15 0.36170(15) 1.2817(4) 0.64040(18) 0.0565(6) Uani d 1
H H15 0.371979 1.421195 0.609103 0.068 Uiso calc 1
O O16 0.43757(9) 0.9765(3) 0.87912(11) 0.0586(5) Uani d 1
C C17 0.42397(17) 0.7696(5) 0.93373(19) 0.0679(7) Uani d 1
H H17A 0.367631 0.762376 0.946635 0.102 Uiso calc 1
H H17B 0.459086 0.765633 1.000460 0.102 Uiso calc 1
H H17C 0.436021 0.641159 0.890914 0.102 Uiso calc 1

loop_
_atom_site_aniso_label
_atom_site_aniso_U_11
_atom_site_aniso_U_22
_atom_site_aniso_U_33
_atom_site_aniso_U_12
_atom_site_aniso_U_13
_atom_site_aniso_U_23
S1 0.0659(4) 0.0704(5) 0.0552(4) 0.0009(3) -0.0104(3) -0.0052(3)
C2 0.0571(13) 0.0487(14) 0.0489(12) 0.0044(11) 0.0019(10) 0.0049(11)
C3 0.0414(11) 0.0426(13) 0.0418(11) 0.0067(9) 0.0036(9) 0.0015(10)
C4 0.0497(12) 0.0462(14) 0.0515(12) 0.0020(10) 0.0033(10) 0.0054(11)
C5 0.0510(13) 0.0420(13) 0.0730(15) -0.0027(11) 0.0029(11) -0.0003(12)
C6 0.0475(12) 0.0419(13) 0.0489(12) 0.0019(10) 0.0042(10) 0.0038(10)
C7 0.0507(12) 0.0444(13) 0.0470(12) -0.0033(10) 0.0027(10) 0.0024(11)
C8 0.0487(12) 0.0454(14) 0.0469(12) -0.0009(10) 0.0086(9) 0.0006(11)
O9 0.0854(13) 0.0450(10) 0.0631(10) -0.0029(9) -0.0039(9) 0.0039(9)
C10 0.0458(11) 0.0421(12) 0.0415(11) -0.0038(10) 0.0072(9) -0.0039(10)
C11 0.0523(13) 0.0500(14) 0.0455(12) -0.0152(11) -0.0013(10) -0.0011(11)
C12 0.0595(14) 0.0490(14) 0.0465(12) -0.0131(11) 0.0007(10) 0.0038(11)
C13 0.0449(12) 0.0523(14) 0.0420(11) -0.0022(10) 0.0026(9) -0.0064(11)
C14 0.0611(14) 0.0541(15) 0.0578(14) -0.0200(12) -0.0058(11) -0.0068(12)
C15 0.0686(15) 0.0452(14) 0.0544(13) -0.0158(12) 0.0027(11) 0.0005(11)
O16 0.0583(10) 0.0640(11) 0.0495(9) -0.0088(8) -0.0083(7) -0.0020(8)
C17 0.0807(18) 0.0666(18) 0.0513(14) -0.0019(14) -0.0108(12) 0.0017(13)

loop_
_atom_type_symbol
_atom_type_description
_atom_type_scat_dispersion_real
_atom_type_scat_dispersion_imag
_atom_type_scat_source
C C 0.0033 0.0016 'International Tables Vol C Tables 4.2.6.8 and 6.1.1.4'
H H 0.0000 0.0000 'International Tables Vol C Tables 4.2.6.8 and 6.1.1.4'
O O 0.0106 0.0060 'International Tables Vol C Tables 4.2.6.8 and 6.1.1.4'
S S 0.1246 0.1234 'International Tables Vol C Tables 4.2.6.8 and 6.1.1.4'

loop_
_geom_angle_atom_site_label_1
_geom_angle_atom_site_label_2
_geom_angle_atom_site_label_3
_geom_angle
C5 S1 C2 92.07(11)
S1 C2 H2 123.8
C3 C2 S1 112.49(18)
C3 C2 H2 123.8
C2 C3 C4 110.8(2)
C2 C3 C6 123.5(2)
C4 C3 C6 125.60(19)
C3 C4 H4 123.4
C5 C4 C3 113.1(2)
C5 C4 H4 123.4
S1 C5 H5 124.3
C4 C5 S1 111.50(18)
C4 C5 H5 124.3
C3 C6 H6 117.0
C7 C6 C3 125.9(2)
C7 C6 H6 117.0
C6 C7 H7 118.8
C6 C7 C8 122.3(2)
C8 C7 H7 118.8
C7 C8 C10 118.9(2)
O9 C8 C7 120.8(2)
O9 C8 C10 120.3(2)
C11 C10 C8 123.42(19)
C11 C10 C15 117.43(19)
C15 C10 C8 119.1(2)
C10 C11 H11 119.0
C12 C11 C10 122.0(2)
C12 C11 H11 119.0
C11 C12 H12 120.3
C13 C12 C11 119.5(2)
C13 C12 H12 120.3
C12 C13 C14 119.44(19)
O16 C13 C12 125.0(2)
O16 C13 C14 115.54(19)
C13 C14 H14 119.9
C15 C14 C13 120.2(2)
C15 C14 H14 119.9
C10 C15 H15 119.3
C14 C15 C10 121.4(2)
C14 C15 H15 119.3
C13 O16 C17 118.08(18)
O16 C17 H17A 109.5
O16 C17 H17B 109.5
O16 C17 H17C 109.5
H17A C17 H17B 109.5
H17A C17 H17C 109.5
H17B C17 H17C 109.5

loop_
_geom_bond_atom_site_label_1
_geom_bond_atom_site_label_2
_geom_bond_distance
S1 C2 1.697(2)
S1 C5 1.696(2)
C2 H2 0.9300
C2 C3 1.368(3)
C3 C4 1.422(3)
C3 C6 1.451(3)
C4 H4 0.9300
C4 C5 1.360(3)
C5 H5 0.9300
C6 H6 0.9300
C6 C7 1.328(3)
C7 H7 0.9300
C7 C8 1.471(3)
C8 O9 1.228(3)
C8 C10 1.484(3)
C10 C11 1.381(3)
C10 C15 1.390(3)
C11 H11 0.9300
C11 C12 1.380(3)
C12 H12 0.9300
C12 C13 1.379(3)
C13 C14 1.387(3)
C13 O16 1.361(2)
C14 H14 0.9300
C14 C15 1.367(3)
C15 H15 0.9300
O16 C17 1.423(3)
C17 H17A 0.9600
C17 H17B 0.9600
C17 H17C 0.9600

loop_
_geom_hbond_atom_site_label_D
_geom_hbond_atom_site_label_H
_geom_hbond_atom_site_label_A
_geom_hbond_site_symmetry_A
_geom_hbond_distance_DH
_geom_hbond_distance_HA
_geom_hbond_distance_DA
_geom_hbond_angle_DHA
_geom_hbond_publ_flag
C5 H5 Cg1 2_545 0.93 2.94 3.602(2) 129 y
C11 H11 Cg1 4_576 0.93 2.99 3.598(2) 125 y

loop_
_geom_torsion_atom_site_label_1
_geom_torsion_atom_site_label_2
_geom_torsion_atom_site_label_3
_geom_torsion_atom_site_label_4
_geom_torsion
S1 C2 C3 C4 1.0(2)
S1 C2 C3 C6 -176.32(16)
C2 S1 C5 C4 -0.02(19)
C2 C3 C4 C5 -1.1(3)
C2 C3 C6 C7 -179.7(2)
C3 C4 C5 S1 0.6(3)
C3 C6 C7 C8 -177.8(2)
C4 C3 C6 C7 3.3(4)
C5 S1 C2 C3 -0.60(18)
C6 C3 C4 C5 176.2(2)
C6 C7 C8 O9 13.0(3)
C6 C7 C8 C10 -166.6(2)
C7 C8 C10 C11 -18.4(3)
C7 C8 C10 C15 161.7(2)
C8 C10 C11 C12 -178.1(2)
C8 C10 C15 C14 179.6(2)
O9 C8 C10 C11 162.0(2)
O9 C8 C10 C15 -17.9(3)
C10 C11 C12 C13 -1.6(4)
C11 C10 C15 C14 -0.3(4)
C11 C12 C13 C14 -0.1(3)
C11 C12 C13 O16 -178.9(2)
C12 C13 C14 C15 1.6(4)
C12 C13 O16 C17 -1.6(3)
C13 C14 C15 C10 -1.4(4)
C14 C13 O16 C17 179.5(2)
C15 C10 C11 C12 1.8(3)
O16 C13 C14 C15 -179.5(2)

_cod_database_fobs_code 2242971
